data_7200303
loop_
_publ_author_name
'Yang, Guang-Sheng'
'Lan, Ya-Qian'
'Zang, Hong-Ying'
'Shao, Kui-Zhan'
'Wang, Xin-Long'
'Su, Zhong-Min'
'Jiang, Chun-Jie'

_publ_section_title
;
 Two eight-connected self-penetrating porous metal--organic frameworks:
 configurational isomers caused by different linking modes between
 terephthalate and binuclear nickel building units
;
_journal_issue 2
_journal_name_full CrystEngComm
_journal_page_first 274
_journal_paper_doi 10.1039/b812643g
_journal_volume 11
_journal_year 2009
_chemical_formula_sum 'C60 H75 N13 Ni2 O14'
_chemical_formula_weight 1319.75
_chemical_name_systematic
;
?
;
_space_group_IT_number 15
_symmetry_cell_setting monoclinic
_symmetry_space_group_name_Hall '-C 2yc'
_symmetry_space_group_name_H-M 'C 1 2/c 1'
_atom_sites_solution_hydrogens geom
_atom_sites_solution_primary direct
_atom_sites_solution_secondary difmap
_audit_creation_method SHELXL-97
_cell_angle_alpha 90.000
_cell_angle_beta 100.584(6)
_cell_angle_gamma 90.000
_cell_formula_units_Z 4
_cell_length_a 14.248(4)
_cell_length_b 26.912(9)
_cell_length_c 18.125(3)
_cell_measurement_temperature 293(2)
_cell_measurement_theta_max 30.85
_cell_measurement_theta_min 1.52
_cell_volume 6832(3)
_computing_cell_refinement 'SAINT (Bruker, 1999)'
_computing_data_collection 'SMART (Bruker, 1997)'
_computing_data_reduction SAINT
_computing_molecular_graphics 'SHELXS-97 (Sheldrick, 1997)'
_computing_publication_material 'SHELXS-97 (Sheldrick, 1997)'
_computing_structure_refinement 'SHELXL-97 (Sheldrick, 1997)'
_computing_structure_solution 'SHELXS-97 (Sheldrick, 1997)'
_diffrn_ambient_temperature 293(2)
_diffrn_measured_fraction_theta_full 0.997
_diffrn_measured_fraction_theta_max 0.997
_diffrn_measurement_device_type 'Bruker APEX CCD area-detector'
_diffrn_measurement_method '\w scans'
_diffrn_radiation_monochromator graphite
_diffrn_radiation_source 'fine-focus sealed tube'
_diffrn_radiation_type MoK\a
_diffrn_radiation_wavelength 0.71069
_diffrn_reflns_av_R_equivalents 0.0793
_diffrn_reflns_av_sigmaI/netI 0.1137
_diffrn_reflns_limit_h_max 15
_diffrn_reflns_limit_h_min -16
_diffrn_reflns_limit_k_max 27
_diffrn_reflns_limit_k_min -31
_diffrn_reflns_limit_l_max 21
_diffrn_reflns_limit_l_min -20
_diffrn_reflns_number 17102
_diffrn_reflns_theta_full 24.99
_diffrn_reflns_theta_max 24.99
_diffrn_reflns_theta_min 1.64
_exptl_absorpt_coefficient_mu 0.620
_exptl_absorpt_correction_T_max 0.9293
_exptl_absorpt_correction_T_min 0.8604
_exptl_absorpt_correction_type multi-scan
_exptl_absorpt_process_details 'SADABS (Sheldrick, 1996)'
_exptl_crystal_colour green
_exptl_crystal_density_diffrn 1.283
_exptl_crystal_density_method 'not measured'
_exptl_crystal_description block
_exptl_crystal_F_000 2776
_exptl_crystal_size_max 0.25
_exptl_crystal_size_mid 0.17
_exptl_crystal_size_min 0.12
_refine_diff_density_max 0.451
_refine_diff_density_min -0.304
_refine_diff_density_rms 0.053
_refine_ls_extinction_method none
_refine_ls_goodness_of_fit_ref 0.987
_refine_ls_hydrogen_treatment constr
_refine_ls_matrix_type full
_refine_ls_number_parameters 267
_refine_ls_number_reflns 6001
_refine_ls_number_restraints 42
_refine_ls_restrained_S_all 1.025
_refine_ls_R_factor_all 0.0793
_refine_ls_R_factor_gt 0.0424
_refine_ls_shift/su_max 0.000
_refine_ls_shift/su_mean 0.000
_refine_ls_structure_factor_coef Fsqd
_refine_ls_weighting_details 'calc w=1/[\s^2^(Fo^2^)+(0.0088P)^2^+0.0000P] where P=(Fo^2^+2Fc^2^)/3'
_refine_ls_weighting_scheme calc
_refine_ls_wR_factor_gt 0.0638
_refine_ls_wR_factor_ref 0.0669
_reflns_number_gt 3368
_reflns_number_total 6001
_reflns_threshold_expression >2sigma(I)
_cod_data_source_file b812643g.txt
_cod_data_source_block mm
_cod_depositor_comments
;
The following automatic conversions were performed:
'_symmetry_cell_setting' value 'Monoclinic' changed to 'monoclinic'
according to '/home/saulius/struct/CIF-dictionaries/cif_core.dic'
dictionary named 'cif_core.dic' version 2.4.1 from 2010-06-29.

Automatic conversion script
Id: cif_fix_enum 1527 2010-12-29 10:47:43Z saulius 
;
_cod_original_sg_symbol_H-M C2/c
_cod_database_code 7200303

loop_
_symmetry_equiv_pos_as_xyz
'x, y, z'
'-x, y, -z+1/2'
'x+1/2, y+1/2, z'
'-x+1/2, y+1/2, -z+1/2'
'-x, -y, -z'
'x, -y, z-1/2'
'-x+1/2, -y+1/2, -z'
'x+1/2, -y+1/2, z-1/2'

loop_
_atom_site_label
_atom_site_type_symbol
_atom_site_fract_x
_atom_site_fract_y
_atom_site_fract_z
_atom_site_U_iso_or_equiv
_atom_site_adp_type
_atom_site_occupancy
_atom_site_symmetry_multiplicity
_atom_site_calc_flag
_atom_site_refinement_flags
_atom_site_disorder_assembly
_atom_site_disorder_group
Ni1 Ni 0.37506(3) 0.393544(15) 0.22649(2) 0.02514(11) Uani 1 1 d . . .
O1 O 0.43684(14) 0.44513(7) 0.16794(11) 0.0329(6) Uani 1 1 d . . .
O4 O 0.45643(15) 0.30323(9) 0.12632(13) 0.0586(7) Uani 1 1 d U . .
O2 O 0.59141(13) 0.42819(7) 0.17003(10) 0.0320(6) Uani 1 1 d . . .
N2 N 0.13396(18) 0.47490(10) 0.12781(16) 0.0414(8) Uani 1 1 d . . .
O3 O 0.33157(13) 0.35427(8) 0.12549(11) 0.0344(6) Uani 1 1 d . . .
O1W O 0.5000 0.35102(9) 0.2500 0.0244(7) Uani 1 2 d S . .
C2 C 0.5066(2) 0.47510(11) 0.06890(16) 0.0262(8) Uani 1 1 d . . .
N1 N 0.25437(17) 0.43670(10) 0.19946(15) 0.0346(7) Uani 1 1 d . . .
N4 N 0.2573(2) 0.29085(11) 0.35931(18) 0.0515(9) Uani 1 1 d . . .
C3 C 0.4212(2) 0.49452(12) 0.03303(18) 0.0454(10) Uani 1 1 d . . .
H3 H 0.3670 0.4908 0.0544 0.055 Uiso 1 1 calc R . .
C6 C 0.3078(2) 0.28259(12) 0.04903(18) 0.0368(9) Uani 1 1 d . . .
C12 C 0.0660(2) 0.48794(13) 0.0630(2) 0.0402(10) Uani 1 1 d . . .
C18 C 0.2537(3) 0.26951(13) 0.4303(2) 0.0483(11) Uani 1 1 d . . .
C5 C 0.3700(2) 0.31633(13) 0.10398(18) 0.0360(9) Uani 1 1 d . . .
N3 N 0.30202(17) 0.34029(10) 0.27460(15) 0.0370(7) Uani 1 1 d . . .
C1 C 0.5124(2) 0.44697(11) 0.14164(17) 0.0250(8) Uani 1 1 d . . .
C8 C 0.1556(2) 0.26100(13) -0.02361(19) 0.0513(11) Uani 1 1 d . . .
H8 H 0.0914 0.2686 -0.0395 0.062 Uiso 1 1 calc R . .
C4 C 0.4147(2) 0.51978(13) -0.03520(18) 0.0442(10) Uani 1 1 d . . .
H4 H 0.3566 0.5333 -0.0581 0.053 Uiso 1 1 calc R . .
C9 C 0.2019(2) 0.43927(13) 0.13244(19) 0.0435(10) Uani 1 1 d . . .
H9 H 0.2102 0.4190 0.0926 0.052 Uiso 1 1 calc R . .
C13 C -0.0112(2) 0.51586(13) 0.0699(2) 0.0529(11) Uani 1 1 d U . .
H13 H -0.0197 0.5267 0.1170 0.064 Uiso 1 1 calc R . .
C7 C 0.2125(2) 0.29307(12) 0.02466(19) 0.0454(10) Uani 1 1 d . . .
H7 H 0.1864 0.3219 0.0408 0.055 Uiso 1 1 calc R . .
C15 C 0.3191(2) 0.32565(12) 0.34571(19) 0.0420(10) Uani 1 1 d . . .
H15 H 0.3682 0.3381 0.3819 0.050 Uiso 1 1 calc R . .
C19 C 0.1682(3) 0.25643(14) 0.4483(2) 0.0643(12) Uani 1 1 d . . .
H19 H 0.1122 0.2608 0.4135 0.077 Uiso 1 1 calc R . .
C20 C 0.1643(3) 0.23648(14) 0.5188(2) 0.0671(13) Uani 1 1 d . . .
H20 H 0.1060 0.2273 0.5308 0.081 Uiso 1 1 calc R . .
C14 C -0.0774(2) 0.52808(14) 0.0064(2) 0.0602(12) Uani 1 1 d U . .
H14 H -0.1301 0.5474 0.0110 0.072 Uiso 1 1 calc R . .
C11 C 0.1444(3) 0.49616(14) 0.1980(2) 0.0705(13) Uani 1 1 d U . .
H11 H 0.1078 0.5215 0.2131 0.085 Uiso 1 1 calc R . .
C16 C 0.2241(3) 0.31217(14) 0.2425(2) 0.0666(13) Uani 1 1 d U . .
H16 H 0.1949 0.3140 0.1923 0.080 Uiso 1 1 calc R . .
C10 C 0.2197(3) 0.47210(14) 0.2407(2) 0.0640(12) Uani 1 1 d U . .
H10 H 0.2438 0.4790 0.2909 0.077 Uiso 1 1 calc R . .
C17 C 0.1958(3) 0.28166(16) 0.2936(2) 0.0776(14) Uani 1 1 d U . .
H17 H 0.1453 0.2592 0.2857 0.093 Uiso 1 1 calc R . .

loop_
_atom_site_aniso_label
_atom_site_aniso_U_11
_atom_site_aniso_U_22
_atom_site_aniso_U_33
_atom_site_aniso_U_23
_atom_site_aniso_U_13
_atom_site_aniso_U_12
Ni1 0.0283(2) 0.0281(2) 0.0168(2) 0.0003(2) -0.00148(17) -0.0003(3)
O1 0.0328(13) 0.0382(15) 0.0296(14) 0.0129(11) 0.0106(12) 0.0039(12)
O4 0.0391(14) 0.0634(17) 0.0648(18) -0.0351(14) -0.0130(13) 0.0044(13)
O2 0.0325(13) 0.0407(15) 0.0203(13) 0.0088(11) -0.0017(11) 0.0032(11)
N2 0.0393(18) 0.050(2) 0.0301(19) -0.0041(16) -0.0072(15) 0.0194(16)
O3 0.0393(14) 0.0323(14) 0.0272(14) -0.0084(11) -0.0056(11) 0.0032(12)
O1W 0.0207(16) 0.0213(17) 0.0281(19) 0.000 -0.0035(14) 0.000
C2 0.0283(19) 0.029(2) 0.020(2) 0.0107(15) 0.0012(16) 0.0049(17)
N1 0.0328(17) 0.040(2) 0.0285(19) -0.0063(15) -0.0003(15) 0.0062(14)
N4 0.063(2) 0.051(2) 0.043(2) 0.0142(18) 0.0167(19) -0.0215(18)
C3 0.033(2) 0.066(3) 0.038(2) 0.024(2) 0.0098(19) 0.007(2)
C6 0.033(2) 0.037(2) 0.036(2) -0.0177(18) -0.0067(18) 0.0019(18)
C12 0.036(2) 0.046(2) 0.033(2) 0.0053(19) -0.0091(19) 0.0111(19)
C18 0.056(3) 0.047(3) 0.046(3) 0.011(2) 0.019(2) -0.003(2)
C5 0.036(2) 0.040(2) 0.027(2) -0.0115(18) -0.0045(18) -0.001(2)
N3 0.0343(17) 0.0431(19) 0.0319(19) 0.0034(15) 0.0017(15) -0.0036(15)
C1 0.034(2) 0.0202(19) 0.019(2) -0.0018(15) 0.0016(17) -0.0027(17)
C8 0.031(2) 0.057(3) 0.056(3) -0.025(2) -0.017(2) 0.012(2)
C4 0.0235(19) 0.074(3) 0.034(2) 0.023(2) 0.0023(18) 0.0080(19)
C9 0.046(2) 0.045(3) 0.034(2) -0.0079(19) -0.0086(19) 0.014(2)
C13 0.055(2) 0.064(2) 0.037(2) -0.003(2) 0.0010(19) 0.022(2)
C7 0.036(2) 0.045(2) 0.050(3) -0.029(2) -0.0072(19) 0.0069(19)
C15 0.045(2) 0.045(2) 0.035(2) 0.011(2) 0.006(2) -0.008(2)
C19 0.060(3) 0.073(3) 0.061(3) 0.028(2) 0.015(2) -0.014(2)
C20 0.062(3) 0.072(3) 0.074(3) 0.033(3) 0.030(3) -0.011(3)
C14 0.053(2) 0.072(3) 0.050(3) -0.003(2) -0.003(2) 0.033(2)
C11 0.072(3) 0.071(3) 0.061(3) -0.015(2) -0.008(2) 0.040(2)
C16 0.073(3) 0.075(3) 0.047(3) 0.000(2) -0.004(2) -0.033(2)
C10 0.066(3) 0.072(3) 0.047(3) -0.012(2) -0.007(2) 0.026(2)
C17 0.090(3) 0.082(3) 0.061(3) 0.010(2) 0.015(2) -0.042(2)

loop_
_atom_type_symbol
_atom_type_description
_atom_type_scat_dispersion_real
_atom_type_scat_dispersion_imag
_atom_type_scat_source
C C 0.0033 0.0016 'International Tables Vol C Tables 4.2.6.8 and 6.1.1.4'
H H 0.0000 0.0000 'International Tables Vol C Tables 4.2.6.8 and 6.1.1.4'
N N 0.0061 0.0033 'International Tables Vol C Tables 4.2.6.8 and 6.1.1.4'
O O 0.0106 0.0060 'International Tables Vol C Tables 4.2.6.8 and 6.1.1.4'
Ni Ni 0.3393 1.1124 'International Tables Vol C Tables 4.2.6.8 and 6.1.1.4'

loop_
_geom_angle_atom_site_label_1
_geom_angle_atom_site_label_2
_geom_angle_atom_site_label_3
_geom_angle
_geom_angle_site_symmetry_1
_geom_angle_site_symmetry_3
_geom_angle_publ_flag
O1 Ni1 N3 173.61(10) . . ?
O1 Ni1 N1 85.05(9) . . ?
N3 Ni1 N1 91.63(10) . . ?
O1 Ni1 O2 96.60(8) . 2_655 ?
N3 Ni1 O2 88.87(10) . 2_655 ?
N1 Ni1 O2 90.30(9) . 2_655 ?
O1 Ni1 O1W 92.62(7) . . ?
N3 Ni1 O1W 90.60(9) . . ?
N1 Ni1 O1W 177.49(8) . . ?
O2 Ni1 O1W 90.90(6) 2_655 . ?
O1 Ni1 O3 88.60(8) . . ?
N3 Ni1 O3 85.86(10) . . ?
N1 Ni1 O3 88.67(9) . . ?
O2 Ni1 O3 174.60(8) 2_655 . ?
O1W Ni1 O3 90.34(7) . . ?
C1 O1 Ni1 134.9(2) . . ?
C1 O2 Ni1 126.4(2) . 2_655 ?
C9 N2 C11 106.4(3) . . ?
C9 N2 C12 126.6(3) . . ?
C11 N2 C12 127.0(3) . . ?
C5 O3 Ni1 127.1(2) . . ?
Ni1 O1W Ni1 113.72(12) 2_655 . ?
C3 C2 C4 118.3(3) . 5_665 ?
C3 C2 C1 120.4(3) . . ?
C4 C2 C1 121.3(3) 5_665 . ?
C9 N1 C10 105.7(3) . . ?
C9 N1 Ni1 124.2(2) . . ?
C10 N1 Ni1 129.6(2) . . ?
C15 N4 C17 107.7(3) . . ?
C15 N4 C18 125.8(3) . . ?
C17 N4 C18 126.4(3) . . ?
C2 C3 C4 120.8(3) . . ?
C2 C3 H3 119.6 . . ?
C4 C3 H3 119.6 . . ?
C7 C6 C8 118.2(3) . 7 ?
C7 C6 C5 120.9(3) . . ?
C8 C6 C5 120.9(3) 7 . ?
C13 C12 C14 119.7(3) . 5_565 ?
C13 C12 N2 120.0(3) . . ?
C14 C12 N2 120.3(3) 5_565 . ?
C20 C18 C19 120.1(4) 7_556 . ?
C20 C18 N4 119.6(4) 7_556 . ?
C19 C18 N4 120.3(4) . . ?
O3 C5 O4 125.4(3) . . ?
O3 C5 C6 117.2(3) . . ?
O4 C5 C6 117.4(3) . . ?
C15 N3 C16 103.6(3) . . ?
C15 N3 Ni1 127.0(2) . . ?
C16 N3 Ni1 129.3(3) . . ?
O2 C1 O1 126.5(3) . . ?
O2 C1 C2 117.5(3) . . ?
O1 C1 C2 116.0(3) . . ?
C7 C8 C6 121.5(3) . 7 ?
C7 C8 H8 119.2 . . ?
C6 C8 H8 119.2 7 . ?
C2 C4 C3 120.9(3) 5_665 . ?
C2 C4 H4 119.6 5_665 . ?
C3 C4 H4 119.6 . . ?
N1 C9 N2 112.1(3) . . ?
N1 C9 H9 124.0 . . ?
N2 C9 H9 124.0 . . ?
C12 C13 C14 119.5(3) . . ?
C12 C13 H13 120.2 . . ?
C14 C13 H13 120.2 . . ?
C6 C7 C8 120.3(3) . . ?
C6 C7 H7 119.8 . . ?
C8 C7 H7 119.8 . . ?
N3 C15 N4 112.2(3) . . ?
N3 C15 H15 123.9 . . ?
N4 C15 H15 123.9 . . ?
C18 C19 C20 120.4(4) . . ?
C18 C19 H19 119.8 . . ?
C20 C19 H19 119.8 . . ?
C18 C20 C19 119.5(4) 7_556 . ?
C18 C20 H20 120.2 7_556 . ?
C19 C20 H20 120.2 . . ?
C12 C14 C13 120.7(3) 5_565 . ?
C12 C14 H14 119.6 5_565 . ?
C13 C14 H14 119.6 . . ?
C10 C11 N2 105.4(3) . . ?
C10 C11 H11 127.3 . . ?
N2 C11 H11 127.3 . . ?
C17 C16 N3 111.2(4) . . ?
C17 C16 H16 124.4 . . ?
N3 C16 H16 124.4 . . ?
N1 C10 C11 110.4(4) . . ?
N1 C10 H10 124.8 . . ?
C11 C10 H10 124.8 . . ?
C16 C17 N4 105.2(4) . . ?
C16 C17 H17 127.4 . . ?
N4 C17 H17 127.4 . . ?

loop_
_geom_bond_atom_site_label_1
_geom_bond_atom_site_label_2
_geom_bond_distance
_geom_bond_site_symmetry_2
_geom_bond_publ_flag
Ni1 O1 2.043(2) . ?
Ni1 N3 2.057(3) . ?
Ni1 N1 2.058(3) . ?
Ni1 O2 2.070(2) 2_655 ?
Ni1 O1W 2.0932(15) . ?
Ni1 O3 2.106(2) . ?
O1 C1 1.256(3) . ?
O4 C5 1.273(3) . ?
O2 C1 1.255(3) . ?
O2 Ni1 2.070(2) 2_655 ?
N2 C9 1.354(3) . ?
N2 C11 1.378(4) . ?
N2 C12 1.423(4) . ?
O3 C5 1.254(3) . ?
O1W Ni1 2.0932(15) 2_655 ?
C2 C3 1.374(4) . ?
C2 C4 1.378(4) 5_665 ?
C2 C1 1.509(4) . ?
N1 C9 1.306(3) . ?
N1 C10 1.359(4) . ?
N4 C15 1.338(3) . ?
N4 C17 1.365(4) . ?
N4 C18 1.419(4) . ?
C3 C4 1.399(4) . ?
C3 H3 0.9300 . ?
C6 C7 1.378(4) . ?
C6 C8 1.396(4) 7 ?
C6 C5 1.509(4) . ?
C12 C13 1.357(4) . ?
C12 C14 1.367(4) 5_565 ?
C18 C20 1.359(5) 7_556 ?
C18 C19 1.364(4) . ?
N3 C15 1.327(3) . ?
N3 C16 1.380(4) . ?
C8 C7 1.381(4) . ?
C8 C6 1.396(4) 7 ?
C8 H8 0.9300 . ?
C4 C2 1.378(4) 5_665 ?
C4 H4 0.9300 . ?
C9 H9 0.9300 . ?
C13 C14 1.388(4) . ?
C13 H13 0.9300 . ?
C7 H7 0.9300 . ?
C15 H15 0.9300 . ?
C19 C20 1.395(5) . ?
C19 H19 0.9300 . ?
C20 C18 1.359(5) 7_556 ?
C20 H20 0.9300 . ?
C14 C12 1.367(4) 5_565 ?
C14 H14 0.9300 . ?
C11 C10 1.366(4) . ?
C11 H11 0.9300 . ?
C16 C17 1.353(4) . ?
C16 H16 0.9300 . ?
C10 H10 0.9300 . ?
C17 H17 0.9300 . ?

loop_
_geom_torsion_atom_site_label_1
_geom_torsion_atom_site_label_2
_geom_torsion_atom_site_label_3
_geom_torsion_atom_site_label_4
_geom_torsion
_geom_torsion_site_symmetry_1
_geom_torsion_site_symmetry_2
_geom_torsion_site_symmetry_3
_geom_torsion_site_symmetry_4
_geom_torsion_publ_flag
N3 Ni1 O1 C1 -107.1(8) . . . . ?
N1 Ni1 O1 C1 -166.0(3) . . . . ?
O2 Ni1 O1 C1 104.3(3) 2_655 . . . ?
O1W Ni1 O1 C1 13.1(3) . . . . ?
O3 Ni1 O1 C1 -77.2(3) . . . . ?
O1 Ni1 O3 C5 101.0(3) . . . . ?
N3 Ni1 O3 C5 -82.2(3) . . . . ?
N1 Ni1 O3 C5 -173.9(3) . . . . ?
O2 Ni1 O3 C5 -94.9(9) 2_655 . . . ?
O1W Ni1 O3 C5 8.4(3) . . . . ?
O1 Ni1 O1W Ni1 38.49(6) . . . 2_655 ?
N3 Ni1 O1W Ni1 -147.03(8) . . . 2_655 ?
N1 Ni1 O1W Ni1 60(2) . . . 2_655 ?
O2 Ni1 O1W Ni1 -58.15(6) 2_655 . . 2_655 ?
O3 Ni1 O1W Ni1 127.10(6) . . . 2_655 ?
O1 Ni1 N1 C9 72.9(3) . . . . ?
N3 Ni1 N1 C9 -101.7(3) . . . . ?
O2 Ni1 N1 C9 169.4(3) 2_655 . . . ?
O1W Ni1 N1 C9 51(2) . . . . ?
O3 Ni1 N1 C9 -15.9(3) . . . . ?
O1 Ni1 N1 C10 -97.4(3) . . . . ?
N3 Ni1 N1 C10 88.1(3) . . . . ?
O2 Ni1 N1 C10 -0.8(3) 2_655 . . . ?
O1W Ni1 N1 C10 -119(2) . . . . ?
O3 Ni1 N1 C10 173.9(3) . . . . ?
C4 C2 C3 C4 -1.3(6) 5_665 . . . ?
C1 C2 C3 C4 -178.7(3) . . . . ?
C9 N2 C12 C13 164.7(3) . . . . ?
C11 N2 C12 C13 -15.9(5) . . . . ?
C9 N2 C12 C14 -14.5(5) . . . 5_565 ?
C11 N2 C12 C14 165.0(4) . . . 5_565 ?
C15 N4 C18 C20 -32.7(6) . . . 7_556 ?
C17 N4 C18 C20 150.9(4) . . . 7_556 ?
C15 N4 C18 C19 145.3(4) . . . . ?
C17 N4 C18 C19 -31.0(6) . . . . ?
Ni1 O3 C5 O4 -22.8(5) . . . . ?
Ni1 O3 C5 C6 155.0(2) . . . . ?
C7 C6 C5 O3 -0.8(5) . . . . ?
C8 C6 C5 O3 -178.5(3) 7 . . . ?
C7 C6 C5 O4 177.2(3) . . . . ?
C8 C6 C5 O4 -0.5(5) 7 . . . ?
O1 Ni1 N3 C15 -176.8(7) . . . . ?
N1 Ni1 N3 C15 -118.2(3) . . . . ?
O2 Ni1 N3 C15 -28.0(3) 2_655 . . . ?
O1W Ni1 N3 C15 62.9(3) . . . . ?
O3 Ni1 N3 C15 153.2(3) . . . . ?
O1 Ni1 N3 C16 1.9(10) . . . . ?
N1 Ni1 N3 C16 60.5(3) . . . . ?
O2 Ni1 N3 C16 150.8(3) 2_655 . . . ?
O1W Ni1 N3 C16 -118.4(3) . . . . ?
O3 Ni1 N3 C16 -28.1(3) . . . . ?
Ni1 O2 C1 O1 -5.7(4) 2_655 . . . ?
Ni1 O2 C1 C2 173.79(18) 2_655 . . . ?
Ni1 O1 C1 O2 -34.9(5) . . . . ?
Ni1 O1 C1 C2 145.6(2) . . . . ?
C3 C2 C1 O2 176.9(3) . . . . ?
C4 C2 C1 O2 -0.4(4) 5_665 . . . ?
C3 C2 C1 O1 -3.6(4) . . . . ?
C4 C2 C1 O1 179.1(3) 5_665 . . . ?
C2 C3 C4 C2 1.4(6) . . . 5_665 ?
C10 N1 C9 N2 0.0(4) . . . . ?
Ni1 N1 C9 N2 -172.3(2) . . . . ?
C11 N2 C9 N1 -0.5(4) . . . . ?
C12 N2 C9 N1 179.0(3) . . . . ?
C14 C12 C13 C14 -0.4(6) 5_565 . . . ?
N2 C12 C13 C14 -179.6(3) . . . . ?
C8 C6 C7 C8 0.0(6) 7 . . . ?
C5 C6 C7 C8 -177.8(3) . . . . ?
C6 C8 C7 C6 0.0(6) 7 . . . ?
C16 N3 C15 N4 -0.1(4) . . . . ?
Ni1 N3 C15 N4 178.8(2) . . . . ?
C17 N4 C15 N3 0.2(4) . . . . ?
C18 N4 C15 N3 -176.7(3) . . . . ?
C20 C18 C19 C20 -0.5(7) 7_556 . . . ?
N4 C18 C19 C20 -178.5(3) . . . . ?
C18 C19 C20 C18 0.5(7) . . . 7_556 ?
C12 C13 C14 C12 0.4(6) . . . 5_565 ?
C9 N2 C11 C10 0.8(4) . . . . ?
C12 N2 C11 C10 -178.7(3) . . . . ?
C15 N3 C16 C17 0.1(4) . . . . ?
Ni1 N3 C16 C17 -178.9(3) . . . . ?
C9 N1 C10 C11 0.6(4) . . . . ?
Ni1 N1 C10 C11 172.2(2) . . . . ?
N2 C11 C10 N1 -0.8(4) . . . . ?
N3 C16 C17 N4 0.0(5) . . . . ?
C15 N4 C17 C16 -0.1(4) . . . . ?
C18 N4 C17 C16 176.7(3) . . . . ?
